data_2006756
loop_
_publ_author_name
'Rabinovich, Daniel'
'Schimek, George L.'
'Pennington, William T.'
'Nielsen, Jon B.'
'Abney, Kent D.'

_publ_contact_author
;
      George L. Schimek
      Department of Chemistry
      Clemson University
      Clemson, SC 29634-1905
      U.S.A.
;
_publ_section_title
;
 Dibromobis(\h^5^-pentamethylcyclopentadienyl)thorium(IV)
;
_journal_issue 12
_journal_name_full 'Acta Crystallographica Section C'
_journal_page_first 1794
_journal_page_last 1797
_journal_paper_doi 10.1107/S0108270197010056
_journal_volume 53
_journal_year 1997
_chemical_formula_iupac '[Th Br2 (C10 H15)2]'
_chemical_formula_moiety 'C20 H30 Br2 Th1'
_chemical_formula_structural 'Th1 (C5(CH3)5)2 Br2'
_chemical_formula_sum 'C20 H30 Br2 Th'
_chemical_formula_weight 662.3
_chemical_name_systematic Bis[pentamethylcyclopentadiene]dibromothorium(IV)
_space_group_IT_number 42
_symmetry_cell_setting orthorhombic
_symmetry_space_group_name_Hall 'F 2 -2'
_symmetry_space_group_name_H-M 'F m m 2'
_atom_type_scat_source 'International Tables (Cromer & Waber, 1974)'
_audit_creation_method 'manual editing of form.cif'
_cell_angle_alpha 90
_cell_angle_beta 90
_cell_angle_gamma 90
_cell_formula_units_Z 4
_cell_length_a 15.018(7)
_cell_length_b 17.517(4)
_cell_length_c 8.226(4)
_cell_measurement_reflns_used 25
_cell_measurement_temperature 150
_cell_measurement_theta_max 14.10
_cell_measurement_theta_min 5.66
_cell_volume 2164.0(15)
_computing_cell_refinement 'MSC/AFC Diffractometer Control Software'
_computing_data_collection
;MSC/AFC Diffractometer Control Software (Molecular Structure Corporation,
 1993)
;
_computing_data_reduction 'TEXSAN (Molecular Structure Corporation, 1993)'
_computing_molecular_graphics SHELXTL-Plus
_computing_structure_refinement 'SHELXTL-Plus (Sheldrick, 1990)'
_computing_structure_solution 'SHELXS86 (Sheldrick, 1985)'
_diffrn_ambient_temperature 150
_diffrn_measurement_device 'Rigaku AFC7R diffractometer'
_diffrn_measurement_method \w--2\q
_diffrn_radiation_monochromator graphite
_diffrn_radiation_source 'rotating anode'
_diffrn_radiation_type 'Mo K\a'
_diffrn_radiation_wavelength 0.71073
_diffrn_reflns_av_R_equivalents 0.00
_diffrn_reflns_limit_h_max 17
_diffrn_reflns_limit_h_min 0
_diffrn_reflns_limit_k_max 20
_diffrn_reflns_limit_k_min 0
_diffrn_reflns_limit_l_max 9
_diffrn_reflns_limit_l_min -9
_diffrn_reflns_number 1024
_diffrn_reflns_theta_max 25.0
_diffrn_reflns_theta_min 1.75
_diffrn_standards_decay_% 0.3
_diffrn_standards_interval_count 100
_diffrn_standards_number 3
_exptl_absorpt_coefficient_mu 10.59
_exptl_absorpt_correction_T_max 0.35
_exptl_absorpt_correction_T_min 0.21
_exptl_absorpt_correction_type
;
empirical via \y scans (North, Phillips & Mathews, 1968)
;
_exptl_crystal_colour colorless
_exptl_crystal_density_diffrn 2.033
_exptl_crystal_density_meas ?
_exptl_crystal_description parallelepiped
_exptl_crystal_F_000 1240
_exptl_crystal_size_max 0.14
_exptl_crystal_size_mid 0.12
_exptl_crystal_size_min 0.10
_refine_diff_density_max 3.6
_refine_diff_density_min -4.3
_refine_ls_extinction_method none
_refine_ls_goodness_of_fit_obs 2.28
_refine_ls_hydrogen_treatment
;
H atoms riding, overall U for H atoms refined: 0.10(2)\%A^2^
;
_refine_ls_matrix_type full
_refine_ls_number_constraints 0
_refine_ls_number_parameters 60
_refine_ls_number_reflns 1022
_refine_ls_number_restraints 0
_refine_ls_R_factor_all 0.0313
_refine_ls_R_factor_obs .031
_refine_ls_shift/esd_max 0.001
_refine_ls_shift/esd_mean 0.000
_refine_ls_structure_factor_coef F
_refine_ls_weighting_details 'w = 1/[\s^2^(F)+0.005F^2^]'
_refine_ls_weighting_scheme calc
_refine_ls_wR_factor_all 0.0342
_refine_ls_wR_factor_obs .034
_reflns_number_observed 1022
_reflns_number_total 1024
_reflns_observed_criterion F>4\s(F)
_cod_data_source_file bk1342.cif
_cod_data_source_block BD0618
_cod_depositor_comments
;
The following automatic conversions were performed:

'_exptl_crystal_density_meas' value 'not measured' was changed to '?'
- the value is perceived as not measured.

Automatic conversion script
Id: cif_fix_values 3008 2015-01-20 13:52:24Z robertas 

The following automatic conversions were performed:

'_refine_ls_weighting_scheme' value '1/[\s^2^(F)+0.005F^2^]' was
changed to 'calc'. New tag '_refine_ls_weighting_details' was
created. The value of the new tag was set to 'w =
1/[\s^2^(F)+0.005F^2^]'.

Automatic conversion script
Id: cif_fix_values 3143 2015-03-26 13:38:13Z robertas 
;
_cod_original_cell_volume 2164.0(10)
_cod_original_formula_sum 'C20 H30 Br2 Th1'
_cod_database_code 2006756

loop_
_symmetry_equiv_pos_as_xyz
'  +x,  +y,  +z'
'  +x,  +y+0.5,  +z+0.5'
'  +x+0.5,  +y,  +z+0.5'
'  +x+0.5,  +y+0.5,  +z'
'  -x,  -y,  +z'
'  -x,  -y+0.5,  +z+0.5'
'  -x+0.5,  -y,  +z+0.5'
'  -x+0.5,  -y+0.5,  +z'
'  +x,  -y,  +z'
'  +x,  -y+0.5,  +z+0.5'
'  +x+0.5,  -y,  +z+0.5'
'  +x+0.5,  -y+0.5,  +z'
'  -x,  +y,  +z'
'  -x,  +y+0.5,  +z+0.5'
'  -x+0.5,  +y,  +z+0.5'
'  -x+0.5,  +y+0.5,  +z'

loop_
_atom_site_aniso_label
_atom_site_aniso_U_11
_atom_site_aniso_U_22
_atom_site_aniso_U_33
_atom_site_aniso_U_12
_atom_site_aniso_U_13
_atom_site_aniso_U_23
_atom_site_aniso_type_symbol
Th(1) .0280(10) .0160(10) .0170(10) 0 0 0 Th
Br(1) .0500(10) .0390(10) .0300(10) 0 -.0120(10) 0 Br
C(1) .053(8) .019(5) .013(9) 0 0 -.004(5) C
C(2) .053(7) .021(5) .041(5) .013(5) -.016(5) -.012(4) C
C(3) .046(5) .016(4) .032(5) .000(4) .008(5) -.009(4) C
C(4) .17(2) .016(8) .035(9) 0 0 .014(7) C
C(5) .062(8) .055(7) .099(16) .028(6) -.031(9) -.034(9) C
C(6) .090(11) .044(7) .058(7) -.007(7) .043(8) -.009(6) C

loop_
_atom_site_label
_atom_site_fract_x
_atom_site_fract_y
_atom_site_fract_z
_atom_site_U_iso_or_equiv
_atom_site_thermal_displace_type
_atom_site_calc_flag
_atom_site_refinement_flags
Th(1) .0000 .0 .0 .0200(10) Uani d .
Br(1) .14170(10) .0 .2215(2) .0400(10) Uani d .
C(1) .0000 -.1574(7) .025(2) .028(4) Uani d .
C(2) .0743(7) -.1410(6) -.0690(10) .038(3) Uani d .
C(3) .0466(6) -.1129(5) -.2220(10) .032(3) Uani d .
C(4) .0000 -.1892(9) .192(2) .073(9) Uani d .
C(5) .1709(7) -.1587(7) -.031(2) .072(6) Uani d .
C(6) .1060(10) -.0985(6) -.368(2) .064(5) Uani d .
H(4A) .0000 -.2439 .1863 .10(2) Uovl calc UR
H(4B) .0522 -.1721 .2484 .10(2) Uovl calc UR
H(5A) .1839 -.2103 -.0626 .10(2) Uovl calc UR
H(5B) .2081 -.1244 -.0920 .10(2) Uovl calc UR
H(5C) .1823 -.1524 .0828 .10(2) Uovl calc UR
H(6A) .1139 -.1451 -.4275 .10(2) Uovl calc UR
H(6B) .0793 -.0608 -.4364 .10(2) Uovl calc UR
H(6C) .1636 -.0805 -.3319 .10(2) Uovl calc UR

loop_
_geom_angle_atom_site_label_1
_geom_angle_atom_site_label_2
_geom_angle_atom_site_label_3
_geom_angle_site_symmetry_3
_geom_angle
_geom_angle_publ_flag
Br(1) Th(1) Br(1) 5_555 98.90(10) yes
Br(1) Th(1) C(1) . 87.2(2) no
Br(1) Th(1) C(2) . 80.0(2) no
Br(1) Th(1) C(3) . 103.6(2) no
Br(1) Th(1) C(2) 5_555 116.0(2) no
Br(1) Th(1) C(3) 5_555 128.2(2) no
C(1) Th(1) C(2) . 29.0(3) no
C(1) Th(1) C(3) . 48.7(3) no
C(2) Th(1) C(3) . 29.6(3) no
C(1) Th(1) C(1) 5_555 171.4(6) no
C(2) Th(1) C(1) 5_555 154.8(2) no
C(3) Th(1) C(1) 5_555 139.3(3) no
C(2) Th(1) C(2) 5_555 156.4(4) no
C(3) Th(1) C(2) 5_555 127.0(3) no
C(2) Th(1) C(2) 9_555 126.3(4) no
C(3) Th(1) C(2) 9_555 113.5(3) no
C(2) Th(1) C(2) 13_555 47.5(4) no
C(3) Th(1) C(2) 13_555 48.1(3) no
C(3) Th(1) C(3) 5_555 97.9(4) no
C(1) Th(1) C(3) 13_555 48.7(3) no
C(3) Th(1) C(3) 9_555 90.7(4) no
C(2) Th(1) C(3) 13_555 48.1(3) no
C(3) Th(1) C(3) 13_555 29.2(4) no
Th(1) C(1) C(2) . 75.6(6) no
Th(1) C(1) C(4) . 116.4(9) no
Th(1) C(2) C(1) . 75.4(6) no
Th(1) C(2) C(3) . 75.7(5) no
Th(1) C(2) C(5) . 121.8(7) no
Th(1) C(3) C(2) . 74.7(6) no
Th(1) C(3) C(6) . 123.3(6) no
Th(1) C(3) C(3) 13_555 75.4(2) no
C(2) C(1) C(4) . 126.4(6) no
C(2) C(1) C(2) 13_555 107.0(10) no
C(4) C(1) C(2) 13_555 126.5(6) no
C(1) C(2) C(3) . 109.4(9) no
C(1) C(2) C(5) . 128.0(10) no
C(3) C(2) C(5) . 122.0(10) no
C(2) C(3) C(6) . 126.0(9) no
C(2) C(3) C(3) 13_555 107.0(6) no
C(6) C(3) C(3) 13_555 126.3(6) no
C(1) C(4) H(4A) . 109.5(8) no
C(1) C(4) H(4B) . 109.5(4) no
H(4A) C(4) H(4B) . 109.50(10) no
C(1) C(4) H(4B) 13_555 109.5(4) no
H(4A) C(4) H(4B) 13_555 109.50(10) no
H(4B) C(4) H(4B) 13_555 109.50(10) no
C(2) C(5) H(5A) . 109.4(6) no
C(2) C(5) H(5B) . 108.8(7) no
H(5A) C(5) H(5B) . 109.50(10) no
C(2) C(5) H(5C) . 110.2(8) no
H(5A) C(5) H(5C) . 109.50(10) no
H(5B) C(5) H(5C) . 109.50(10) no
C(3) C(6) H(6A) . 109.3(5) no
C(3) C(6) H(6B) . 109.1(6) no
H(6A) C(6) H(6B) . 109.50(10) no
C(3) C(6) H(6C) . 110.0(6) no
H(6A) C(6) H(6C) . 109.50(10) no
H(6B) C(6) H(6C) . 109.50(10) no

loop_
_geom_bond_atom_site_label_1
_geom_bond_atom_site_label_2
_geom_bond_site_symmetry_1
_geom_bond_site_symmetry_2
_geom_bond_distance
_geom_bond_publ_flag
Th(1) Br(1) . . 2.800(2) yes
Th(1) C(1) . . 2.770(10) yes
Th(1) C(2) . . 2.770(10) yes
Th(1) C(3) . . 2.782(9) yes
C(1) C(2) . . 1.390(10) yes
C(1) C(4) . . 1.48(2) yes
C(2) C(3) . . 1.420(10) yes
C(2) C(5) . . 1.52(2) yes
C(3) C(6) . . 1.52(2) yes
C(3) C(3) . 13_555 1.40(2) yes
C(4) H(4A) . . .960 no
C(4) H(4B) . . .960 no
C(4) H(4B) . 13_555 .960 no
C(5) H(5A) . . .960 no
C(5) H(5B) . . .960 no
C(5) H(5C) . . .960 no
C(6) H(6A) . . .960 no
C(6) H(6B) . . .960 no
C(6) H(6C) . . .960 no
